data_7702043
loop_
_publ_author_name
'Kan, Chao'
'Ge, Jilei'
'Ma, Haiyan'

_publ_section_title
;
 Aluminum methyl, alkoxide and \a-alkoxy ester complexes supported by
 6,6'-dimethylbiphenyl-bridged salen ligands: synthesis, characterization
 and catalysis for rac-lactide polymerization.
;
_journal_issue 15
_journal_name_full 'Dalton transactions (Cambridge, England : 2003)'
_journal_page_first 6682
_journal_page_last 6695
_journal_paper_doi 10.1039/c5dt04633e
_journal_volume 45
_journal_year 2016
_chemical_formula_sum 'C65 H65 Al N2 O2'
_chemical_formula_weight 933.17
_space_group_crystal_system triclinic
_space_group_IT_number 2
_space_group_name_Hall '-P 1'
_space_group_name_H-M_alt 'P -1'
_atom_sites_solution_hydrogens geom
_audit_creation_method SHELXL-2013
_audit_update_record
;
2014-07-17 deposited with the CCDC.
2016-03-01 downloaded from the CCDC.
;
_cell_angle_alpha 112.830(3)
_cell_angle_beta 90.449(3)
_cell_angle_gamma 110.283(3)
_cell_formula_units_Z 4
_cell_length_a 15.337(3)
_cell_length_b 18.328(3)
_cell_length_c 22.205(4)
_cell_measurement_reflns_used 3621
_cell_measurement_temperature 140(2)
_cell_measurement_theta_max 22.13
_cell_measurement_theta_min 2.27
_cell_volume 5322.4(17)
_computing_cell_refinement 'Bruker SAINT'
_computing_data_collection 'Bruker APEX2'
_computing_data_reduction 'Bruker SAINT'
_computing_molecular_graphics 'Bruker SHELXTL'
_computing_publication_material 'Bruker SHELXTL'
_computing_structure_refinement 'SHELXL-2013 (Sheldrick, 2013)'
_computing_structure_solution 'SHELXS-97 (Sheldrick, 2008)'
_diffrn_ambient_temperature 140(2)
_diffrn_measured_fraction_theta_full 0.994
_diffrn_measured_fraction_theta_max 0.990
_diffrn_measurement_device_type 'Bruker APEX-II CCD'
_diffrn_measurement_method '\f and \w scans'
_diffrn_radiation_type MoK\a
_diffrn_radiation_wavelength 0.71073
_diffrn_reflns_av_R_equivalents 0.0799
_diffrn_reflns_av_unetI/netI 0.1558
_diffrn_reflns_Laue_measured_fraction_full 0.994
_diffrn_reflns_Laue_measured_fraction_max 0.990
_diffrn_reflns_limit_h_max 20
_diffrn_reflns_limit_h_min -19
_diffrn_reflns_limit_k_max 23
_diffrn_reflns_limit_k_min -23
_diffrn_reflns_limit_l_max 28
_diffrn_reflns_limit_l_min -23
_diffrn_reflns_number 43450
_diffrn_reflns_point_group_measured_fraction_full 0.994
_diffrn_reflns_point_group_measured_fraction_max 0.990
_diffrn_reflns_theta_full 25.242
_diffrn_reflns_theta_max 27.661
_diffrn_reflns_theta_min 1.009
_exptl_absorpt_coefficient_mu 0.084
_exptl_absorpt_correction_T_max 0.7456
_exptl_absorpt_correction_T_min 0.6071
_exptl_absorpt_correction_type multi-scan
_exptl_absorpt_process_details sadabs
_exptl_crystal_colour colourless
_exptl_crystal_density_diffrn 1.165
_exptl_crystal_description block
_exptl_crystal_F_000 1992
_exptl_crystal_size_max 0.220
_exptl_crystal_size_mid 0.160
_exptl_crystal_size_min 0.100
_refine_diff_density_max 0.668
_refine_diff_density_min -0.347
_refine_diff_density_rms 0.077
_refine_ls_extinction_method none
_refine_ls_goodness_of_fit_ref 0.947
_refine_ls_hydrogen_treatment constr
_refine_ls_matrix_type full
_refine_ls_number_parameters 1283
_refine_ls_number_reflns 24571
_refine_ls_number_restraints 36
_refine_ls_restrained_S_all 0.960
_refine_ls_R_factor_all 0.1660
_refine_ls_R_factor_gt 0.0710
_refine_ls_shift/su_max 0.013
_refine_ls_shift/su_mean 0.000
_refine_ls_structure_factor_coef Fsqd
_refine_ls_weighting_details 'w=1/[\s^2^(Fo^2^)+(0.1157P)^2^] where P=(Fo^2^+2Fc^2^)/3'
_refine_ls_weighting_scheme calc
_refine_ls_wR_factor_gt 0.1760
_refine_ls_wR_factor_ref 0.2407
_reflns_Friedel_coverage 0.000
_reflns_number_gt 11556
_reflns_number_total 24571
_reflns_threshold_expression 'I > 2\s(I)'
_cod_data_source_file c5dt04633e2.cif
_cod_data_source_block mo_dm13673_0m
_cod_database_code 7702043
_shelx_space_group_comment
; 
The symmetry employed for this shelxl refinement is uniquely defined 
by the following loop, which should always be used as a source of 
symmetry information in preference to the above space-group names. 
They are only intended as comments. 
;
_shelx_estimated_absorpt_t_min 0.982
_shelx_estimated_absorpt_t_max 0.992
_shelxl_version_number 2013-4

loop_
_space_group_symop_operation_xyz
'x, y, z'
'-x, -y, -z'

loop_
_atom_site_label
_atom_site_type_symbol
_atom_site_fract_x
_atom_site_fract_y
_atom_site_fract_z
_atom_site_U_iso_or_equiv
_atom_site_adp_type
_atom_site_occupancy
_atom_site_site_symmetry_order
_atom_site_calc_flag
_atom_site_refinement_flags_posn
_atom_site_refinement_flags_adp
Al1 Al 0.64855(7) 0.19547(6) 0.03442(5) 0.0196(2) Uani 1 1 d . .
Al2 Al 0.83523(7) 0.79416(6) 0.44934(5) 0.0216(2) Uani 1 1 d . .
N1 N 0.68191(18) 0.26168(17) -0.02065(14) 0.0218(6) Uani 1 1 d . .
N2 N 0.51548(19) 0.12482(17) -0.02710(14) 0.0210(6) Uani 1 1 d . .
N3 N 0.95831(19) 0.85034(17) 0.41377(14) 0.0214(6) Uani 1 1 d . .
N4 N 0.79003(19) 0.70471(17) 0.35729(14) 0.0234(6) Uani 1 1 d . .
O1 O 0.76563(15) 0.26249(14) 0.08722(11) 0.0230(5) Uani 1 1 d . .
O2 O 0.59047(15) 0.24311(14) 0.09783(11) 0.0235(5) Uani 1 1 d . .
O3 O 0.90768(15) 0.76529(15) 0.49116(12) 0.0258(5) Uani 1 1 d . .
O4 O 0.72543(16) 0.73608(16) 0.47235(12) 0.0287(6) Uani 1 1 d . .
C1 C 0.6684(3) 0.0903(2) 0.01383(19) 0.0314(9) Uani 1 1 d . .
H1A H 0.6958 0.0914 0.0543 0.047 Uiso 1 1 calc R U
H1B H 0.7115 0.0846 -0.0185 0.047 Uiso 1 1 calc R U
H1C H 0.6080 0.0416 -0.0048 0.047 Uiso 1 1 calc R U
C2 C 0.8220(3) 0.9038(2) 0.48522(19) 0.0305(8) Uani 1 1 d . .
H2A H 0.8399 0.9303 0.5335 0.046 Uiso 1 1 calc R U
H2B H 0.7563 0.8953 0.4737 0.046 Uiso 1 1 calc R U
H2C H 0.8630 0.9411 0.4666 0.046 Uiso 1 1 calc R U
C3 C 0.8475(2) 0.2967(2) 0.07176(17) 0.0205(7) Uani 1 1 d . .
C4 C 0.9334(2) 0.3162(2) 0.11081(17) 0.0214(7) Uani 1 1 d . .
C5 C 1.0169(2) 0.3573(2) 0.09439(18) 0.0243(8) Uani 1 1 d . .
H5 H 1.0738 0.3713 0.1212 0.029 Uiso 1 1 calc R U
C6 C 1.0234(2) 0.3804(2) 0.04005(18) 0.0238(7) Uani 1 1 d . .
C7 C 0.9411(2) 0.3586(2) 0.00122(17) 0.0241(8) Uani 1 1 d . .
H7 H 0.9433 0.3718 -0.0362 0.029 Uiso 1 1 calc R U
C8 C 0.8520(2) 0.3166(2) 0.01560(17) 0.0214(7) Uani 1 1 d . .
C9 C 0.7699(2) 0.3045(2) -0.02253(17) 0.0210(7) Uani 1 1 d . .
H9 H 0.7793 0.3302 -0.0530 0.025 Uiso 1 1 calc R U
C10 C 0.6115(2) 0.2771(2) -0.05264(17) 0.0230(7) Uani 1 1 d . .
C11 C 0.6113(2) 0.3590(2) -0.02435(19) 0.0290(8) Uani 1 1 d . .
H11 H 0.6569 0.4026 0.0129 0.035 Uiso 1 1 calc R U
C12 C 0.5430(3) 0.3761(2) -0.0515(2) 0.0363(9) Uani 1 1 d . .
H12 H 0.5429 0.4323 -0.0335 0.044 Uiso 1 1 calc R U
C13 C 0.4751(3) 0.3121(3) -0.1045(2) 0.0362(9) Uani 1 1 d . .
H13 H 0.4289 0.3251 -0.1223 0.043 Uiso 1 1 calc R U
C14 C 0.4730(2) 0.2288(2) -0.13236(18) 0.0298(8) Uani 1 1 d . .
C15 C 0.5454(2) 0.2119(2) -0.10663(17) 0.0239(7) Uani 1 1 d . .
C16 C 0.5431(2) 0.1229(2) -0.13463(17) 0.0232(7) Uani 1 1 d . .
C17 C 0.5601(2) 0.0812(2) -0.19902(18) 0.0295(8) Uani 1 1 d . .
C18 C 0.5463(3) -0.0039(2) -0.22243(19) 0.0328(9) Uani 1 1 d . .
H18 H 0.5593 -0.0315 -0.2653 0.039 Uiso 1 1 calc R U
C19 C 0.5138(3) -0.0507(2) -0.18494(19) 0.0333(9) Uani 1 1 d . .
H19 H 0.5015 -0.1102 -0.2030 0.040 Uiso 1 1 calc R U
C20 C 0.4995(2) -0.0096(2) -0.12121(18) 0.0292(8) Uani 1 1 d . .
H20 H 0.4775 -0.0407 -0.0951 0.035 Uiso 1 1 calc R U
C21 C 0.5172(2) 0.0766(2) -0.09568(17) 0.0216(7) Uani 1 1 d . .
C22 C 0.4368(2) 0.1104(2) -0.00543(17) 0.0221(7) Uani 1 1 d . .
H22 H 0.3819 0.0675 -0.0358 0.027 Uiso 1 1 calc R U
C23 C 0.4258(2) 0.1552(2) 0.06216(16) 0.0195(7) Uani 1 1 d . .
C24 C 0.3349(2) 0.1330(2) 0.07839(17) 0.0223(7) Uani 1 1 d . .
H24 H 0.2842 0.0870 0.0458 0.027 Uiso 1 1 calc R U
C25 C 0.3172(2) 0.1757(2) 0.14006(17) 0.0237(7) Uani 1 1 d . .
C26 C 0.3925(2) 0.2448(2) 0.18612(18) 0.0238(7) Uani 1 1 d . .
H26 H 0.3807 0.2761 0.2285 0.029 Uiso 1 1 calc R U
C27 C 0.4844(2) 0.2701(2) 0.17276(16) 0.0207(7) Uani 1 1 d . .
C28 C 0.5032(2) 0.2226(2) 0.10993(17) 0.0189(7) Uani 1 1 d . .
C29 C 0.5671(2) 0.3485(2) 0.22348(17) 0.0235(7) Uani 1 1 d . .
C30 C 0.6393(2) 0.3187(2) 0.24433(18) 0.0311(8) Uani 1 1 d . .
H30A H 0.6615 0.2873 0.2051 0.047 Uiso 1 1 calc R U
H30B H 0.6098 0.2813 0.2663 0.047 Uiso 1 1 calc R U
H30C H 0.6927 0.3686 0.2750 0.047 Uiso 1 1 calc R U
C31 C 0.5342(2) 0.3959(2) 0.28752(18) 0.0292(8) Uani 1 1 d . .
H31A H 0.5887 0.4441 0.3186 0.044 Uiso 1 1 calc R U
H31B H 0.5046 0.3564 0.3078 0.044 Uiso 1 1 calc R U
H31C H 0.4886 0.4172 0.2768 0.044 Uiso 1 1 calc R U
C32 C 0.6071(2) 0.4118(2) 0.19180(17) 0.0247(8) Uani 1 1 d . .
C33 C 0.7012(3) 0.4436(2) 0.18582(18) 0.0318(9) Uani 1 1 d . .
H33 H 0.7430 0.4232 0.1998 0.038 Uiso 1 1 calc R U
C34 C 0.7369(3) 0.5042(3) 0.1602(2) 0.0412(10) Uani 1 1 d . .
H34 H 0.8020 0.5257 0.1575 0.049 Uiso 1 1 calc R U
C35 C 0.6747(3) 0.5328(2) 0.1387(2) 0.0434(11) Uani 1 1 d . .
H35 H 0.6975 0.5738 0.1206 0.052 Uiso 1 1 calc R U
C36 C 0.5814(3) 0.5025(2) 0.1433(2) 0.0418(10) Uani 1 1 d . .
H36 H 0.5395 0.5226 0.1290 0.050 Uiso 1 1 calc R U
C37 C 0.5481(3) 0.4413(2) 0.1693(2) 0.0350(9) Uani 1 1 d . .
H37 H 0.4828 0.4194 0.1714 0.042 Uiso 1 1 calc R U
C38 C 0.2165(2) 0.1486(2) 0.15502(18) 0.0266(8) Uani 1 1 d . .
C39 C 0.1554(3) 0.1662(3) 0.1100(2) 0.0383(10) Uani 1 1 d . .
H39A H 0.1508 0.1285 0.0635 0.057 Uiso 1 1 calc R U
H39B H 0.1847 0.2260 0.1163 0.057 Uiso 1 1 calc R U
H39C H 0.0921 0.1553 0.1219 0.057 Uiso 1 1 calc R U
C40 C 0.2093(3) 0.1999(3) 0.2270(2) 0.0453(11) Uani 1 1 d . .
H40A H 0.1442 0.1777 0.2342 0.068 Uiso 1 1 calc R U
H40B H 0.2279 0.2603 0.2355 0.068 Uiso 1 1 calc R U
H40C H 0.2511 0.1944 0.2571 0.068 Uiso 1 1 calc R U
C41 C 0.1760(2) 0.0535(2) 0.14142(18) 0.0285(8) Uani 1 1 d . .
C42 C 0.0826(3) 0.0061(3) 0.1233(3) 0.0773(16) Uani 1 1 d . U
H42 H 0.0411 0.0320 0.1175 0.093 Uiso 1 1 calc R U
C43 C 0.0450(4) -0.0806(4) 0.1128(4) 0.0905(17) Uani 1 1 d . U
H43 H -0.0212 -0.1119 0.1015 0.109 Uiso 1 1 calc R U
C44 C 0.1045(4) -0.1192(3) 0.1190(3) 0.0651(15) Uani 1 1 d . .
H44 H 0.0803 -0.1784 0.1094 0.078 Uiso 1 1 calc R U
C45 C 0.1973(3) -0.0728(3) 0.1385(3) 0.0534(13) Uani 1 1 d . .
H45 H 0.2386 -0.0987 0.1447 0.064 Uiso 1 1 calc R U
C46 C 0.2333(3) 0.0134(3) 0.1499(2) 0.0466(11) Uani 1 1 d . .
H46 H 0.2991 0.0454 0.1639 0.056 Uiso 1 1 calc R U
C47 C 0.5938(3) 0.1297(3) -0.2415(2) 0.0460(11) Uani 1 1 d . .
H47A H 0.6397 0.1104 -0.2668 0.069 Uiso 1 1 calc R U
H47B H 0.6234 0.1911 -0.2132 0.069 Uiso 1 1 calc R U
H47C H 0.5399 0.1191 -0.2723 0.069 Uiso 1 1 calc R U
C48 C 0.3936(3) 0.1588(3) -0.1862(2) 0.0495(12) Uani 1 1 d . .
H48A H 0.3508 0.1829 -0.1969 0.074 Uiso 1 1 calc R U
H48B H 0.3590 0.1150 -0.1710 0.074 Uiso 1 1 calc R U
H48C H 0.4192 0.1331 -0.2258 0.074 Uiso 1 1 calc R U
C49 C 1.1217(2) 0.4295(2) 0.03023(18) 0.0260(8) Uani 1 1 d . .
C50 C 1.1611(3) 0.5177(2) 0.0905(2) 0.0396(10) Uani 1 1 d . .
H50A H 1.1758 0.5101 0.1301 0.059 Uiso 1 1 calc R U
H50B H 1.1139 0.5438 0.0972 0.059 Uiso 1 1 calc R U
H50C H 1.2185 0.5550 0.0821 0.059 Uiso 1 1 calc R U
C51 C 1.1185(3) 0.4445(2) -0.03292(19) 0.0322(9) Uani 1 1 d . .
H51A H 1.1826 0.4761 -0.0373 0.048 Uiso 1 1 calc R U
H51B H 1.0794 0.4777 -0.0303 0.048 Uiso 1 1 calc R U
H51C H 1.0916 0.3893 -0.0715 0.048 Uiso 1 1 calc R U
C52 C 1.1857(3) 0.3795(3) 0.0248(2) 0.0320(9) Uani 1 1 d . .
C53 C 1.2811(3) 0.4192(4) 0.0475(3) 0.0653(15) Uani 1 1 d . .
H53 H 1.3089 0.4799 0.0696 0.078 Uiso 1 1 calc R U
C54 C 1.3373(4) 0.3719(5) 0.0384(4) 0.087(2) Uani 1 1 d . .
H54 H 1.4030 0.4010 0.0547 0.104 Uiso 1 1 calc R U
C55 C 1.3014(4) 0.2859(4) 0.0073(3) 0.0640(16) Uani 1 1 d . .
H55 H 1.3411 0.2546 0.0013 0.077 Uiso 1 1 calc R U
C56 C 1.2067(3) 0.2448(3) -0.0153(2) 0.0518(12) Uani 1 1 d . .
H56 H 1.1802 0.1841 -0.0373 0.062 Uiso 1 1 calc R U
C57 C 1.1487(3) 0.2905(3) -0.0067(2) 0.0405(10) Uani 1 1 d . .
H57 H 1.0830 0.2607 -0.0225 0.049 Uiso 1 1 calc R U
C58 C 0.9332(2) 0.2909(2) 0.16933(17) 0.0222(7) Uani 1 1 d . .
C59 C 1.0332(2) 0.3178(2) 0.20356(18) 0.0298(8) Uani 1 1 d . .
H59A H 1.0689 0.2919 0.1712 0.045 Uiso 1 1 calc R U
H59B H 1.0304 0.2985 0.2392 0.045 Uiso 1 1 calc R U
H59C H 1.0645 0.3803 0.2222 0.045 Uiso 1 1 calc R U
C60 C 0.8836(3) 0.3374(2) 0.22145(18) 0.0303(8) Uani 1 1 d . .
H60A H 0.9092 0.3984 0.2308 0.045 Uiso 1 1 calc R U
H60B H 0.8939 0.3305 0.2622 0.045 Uiso 1 1 calc R U
H60C H 0.8158 0.3131 0.2047 0.045 Uiso 1 1 calc R U
C61 C 0.8870(2) 0.1935(2) 0.14423(18) 0.0269(8) Uani 1 1 d . .
C62 C 0.8294(3) 0.1537(3) 0.1796(2) 0.0525(13) Uani 1 1 d . .
H62 H 0.8130 0.1877 0.2189 0.063 Uiso 1 1 calc R U
C63 C 0.7956(4) 0.0664(3) 0.1591(3) 0.0709(17) Uani 1 1 d . .
H63 H 0.7556 0.0407 0.1838 0.085 Uiso 1 1 calc R U
C64 C 0.8200(4) 0.0160(3) 0.1025(3) 0.0710(18) Uani 1 1 d . .
H64 H 0.7977 -0.0442 0.0885 0.085 Uiso 1 1 calc R U
C65 C 0.8765(3) 0.0538(3) 0.0669(3) 0.0587(15) Uani 1 1 d . .
H65 H 0.8933 0.0194 0.0280 0.070 Uiso 1 1 calc R U
C66 C 0.9094(3) 0.1413(2) 0.0870(2) 0.0359(9) Uani 1 1 d . .
H66 H 0.9479 0.1663 0.0613 0.043 Uiso 1 1 calc R U
C67 C 0.9982(2) 0.7958(2) 0.51444(16) 0.0208(7) Uani 1 1 d . .
C68 C 1.0288(2) 0.7715(2) 0.56196(17) 0.0220(7) Uani 1 1 d . .
C69 C 1.1236(3) 0.8077(2) 0.58768(18) 0.0288(8) Uani 1 1 d . .
H69 H 1.1439 0.7910 0.6190 0.035 Uiso 1 1 calc R U
C70 C 1.1917(3) 0.8671(2) 0.5711(2) 0.0312(9) Uani 1 1 d . .
C71 C 1.1617(2) 0.8857(2) 0.52208(19) 0.0281(8) Uani 1 1 d . .
H71 H 1.2070 0.9223 0.5069 0.034 Uiso 1 1 calc R U
C72 C 1.0675(2) 0.8526(2) 0.49429(17) 0.0220(7) Uani 1 1 d . .
C73 C 1.0427(2) 0.8754(2) 0.44266(17) 0.0218(7) Uani 1 1 d . .
H73 H 1.0922 0.9112 0.4294 0.026 Uiso 1 1 calc R U
C74 C 0.9442(2) 0.8766(2) 0.36249(17) 0.0243(8) Uani 1 1 d . .
C75 C 0.9598(3) 0.9608(2) 0.37643(19) 0.0302(8) Uani 1 1 d . .
H75 H 0.9860 1.0042 0.4199 0.036 Uiso 1 1 calc R U
C76 C 0.9368(3) 0.9813(2) 0.3259(2) 0.0363(9) Uani 1 1 d . .
H76 H 0.9483 1.0391 0.3345 0.044 Uiso 1 1 calc R U
C77 C 0.8973(3) 0.9178(3) 0.2634(2) 0.0394(10) Uani 1 1 d . .
H77 H 0.8788 0.9321 0.2299 0.047 Uiso 1 1 calc R U
C78 C 0.8834(3) 0.8316(2) 0.24791(19) 0.0344(9) Uani 1 1 d . .
C79 C 0.9102(3) 0.8121(2) 0.29837(18) 0.0265(8) Uani 1 1 d . .
C80 C 0.9131(2) 0.7269(2) 0.28728(18) 0.0273(8) Uani 1 1 d . .
C81 C 0.9828(3) 0.7013(2) 0.25412(19) 0.0342(9) Uani 1 1 d . .
C82 C 0.9937(3) 0.6291(3) 0.2532(2) 0.0410(10) Uani 1 1 d . .
H82 H 1.0394 0.6109 0.2301 0.049 Uiso 1 1 calc R U
C83 C 0.9390(3) 0.5828(3) 0.2855(2) 0.0413(10) Uani 1 1 d . .
H83 H 0.9484 0.5341 0.2851 0.050 Uiso 1 1 calc R U
C84 C 0.8710(3) 0.6074(2) 0.31809(19) 0.0319(9) Uani 1 1 d . .
H84 H 0.8335 0.5757 0.3402 0.038 Uiso 1 1 calc R U
C85 C 0.8579(2) 0.6779(2) 0.31849(18) 0.0265(8) Uani 1 1 d . .
C86 C 0.7013(3) 0.6564(2) 0.33307(18) 0.0279(8) Uani 1 1 d . .
H86 H 0.6869 0.6165 0.2880 0.033 Uiso 1 1 calc R U
C87 C 0.6240(2) 0.6583(2) 0.36838(19) 0.0292(8) Uani 1 1 d . .
C88 C 0.5319(3) 0.6121(2) 0.3321(2) 0.0339(9) Uani 1 1 d . .
H88 H 0.5233 0.5849 0.2851 0.041 Uiso 1 1 calc R U
C89 C 0.4539(2) 0.6056(2) 0.3636(2) 0.0365(10) Uani 1 1 d . .
C90 C 0.4720(3) 0.6462(2) 0.4333(2) 0.0378(10) Uani 1 1 d . .
H90 H 0.4190 0.6437 0.4555 0.045 Uiso 1 1 calc R U
C91 C 0.5598(2) 0.6891(2) 0.4719(2) 0.0317(9) Uani 1 1 d . .
C92 C 0.6399(2) 0.6971(2) 0.43851(19) 0.0273(8) Uani 1 1 d . .
C93 C 0.5743(3) 0.7257(3) 0.5479(2) 0.0378(10) Uani 1 1 d . .
C94 C 0.6206(3) 0.6747(3) 0.5693(2) 0.0495(12) Uani 1 1 d . .
H94A H 0.5822 0.6134 0.5465 0.074 Uiso 1 1 calc R U
H94B H 0.6249 0.6926 0.6172 0.074 Uiso 1 1 calc R U
H94C H 0.6839 0.6858 0.5575 0.074 Uiso 1 1 calc R U
C95 C 0.4796(3) 0.7137(3) 0.5747(2) 0.0494(12) Uani 1 1 d . .
H95A H 0.4424 0.7353 0.5551 0.074 Uiso 1 1 calc R U
H95B H 0.4922 0.7455 0.6230 0.074 Uiso 1 1 calc R U
H95C H 0.4445 0.6528 0.5631 0.074 Uiso 1 1 calc R U
C96 C 0.6327(3) 0.8223(3) 0.5791(2) 0.0374(10) Uani 1 1 d . .
C97 C 0.7087(3) 0.8618(4) 0.6312(2) 0.0559(13) Uani 1 1 d . .
H97 H 0.7286 0.8277 0.6468 0.067 Uiso 1 1 calc R U
C98 C 0.7555(4) 0.9502(4) 0.6604(2) 0.0636(15) Uani 1 1 d . .
H98 H 0.8075 0.9759 0.6952 0.076 Uiso 1 1 calc R U
C99 C 0.7270(3) 0.9998(3) 0.6395(3) 0.0615(15) Uani 1 1 d . .
H99 H 0.7582 1.0603 0.6603 0.074 Uiso 1 1 calc R U
C100 C 0.6539(3) 0.9634(3) 0.5886(2) 0.0521(12) Uani 1 1 d . .
H100 H 0.6351 0.9985 0.5736 0.062 Uiso 1 1 calc R U
C101 C 0.6064(3) 0.8748(3) 0.5586(2) 0.0420(10) Uani 1 1 d . .
H101 H 0.5551 0.8502 0.5234 0.050 Uiso 1 1 calc R U
C102 C 0.3505(3) 0.5546(3) 0.3275(2) 0.0449(11) Uani 1 1 d . .
C103 C 0.3422(3) 0.5125(3) 0.2524(2) 0.0629(15) Uani 1 1 d . .
H10A H 0.2757 0.4868 0.2321 0.094 Uiso 1 1 calc R U
H10B H 0.3684 0.4679 0.2402 0.094 Uiso 1 1 calc R U
H10C H 0.3772 0.5556 0.2366 0.094 Uiso 1 1 calc R U
C104 C 0.3068(4) 0.4812(3) 0.3506(3) 0.0744(17) Uani 1 1 d . .
H10D H 0.3102 0.5058 0.3988 0.112 Uiso 1 1 calc R U
H10E H 0.3420 0.4434 0.3382 0.112 Uiso 1 1 calc R U
H10F H 0.2408 0.4482 0.3293 0.112 Uiso 1 1 calc R U
C105 C 0.2970(3) 0.6145(3) 0.3441(2) 0.0381(10) Uani 1 1 d . .
C106 C 0.2202(3) 0.6053(4) 0.3767(3) 0.0639(14) Uani 1 1 d . .
H106 H 0.1984 0.5600 0.3905 0.077 Uiso 1 1 calc R U
C107 C 0.1748(4) 0.6629(4) 0.3893(3) 0.0718(17) Uani 1 1 d . .
H107 H 0.1229 0.6565 0.4126 0.086 Uiso 1 1 calc R U
C108 C 0.2029(4) 0.7280(4) 0.3692(3) 0.0632(14) Uani 1 1 d . .
H108 H 0.1707 0.7660 0.3778 0.076 Uiso 1 1 calc R U
C109 C 0.2783(3) 0.7371(3) 0.3365(2) 0.0534(12) Uani 1 1 d . .
H109 H 0.2984 0.7815 0.3216 0.064 Uiso 1 1 calc R U
C110 C 0.3251(3) 0.6828(3) 0.3249(2) 0.0483(11) Uani 1 1 d . .
H110 H 0.3784 0.6915 0.3032 0.058 Uiso 1 1 calc R U
C111 C 0.8418(4) 0.7647(3) 0.1791(2) 0.0522(12) Uani 1 1 d . .
H11A H 0.8905 0.7672 0.1508 0.078 Uiso 1 1 calc R U
H11B H 0.7905 0.7751 0.1616 0.078 Uiso 1 1 calc R U
H11C H 0.8170 0.7081 0.1797 0.078 Uiso 1 1 calc R U
C112 C 1.0493(3) 0.7540(3) 0.2236(2) 0.0454(11) Uani 1 1 d . .
H11D H 1.1088 0.7452 0.2234 0.068 Uiso 1 1 calc R U
H11E H 1.0614 0.8147 0.2494 0.068 Uiso 1 1 calc R U
H11F H 1.0210 0.7364 0.1780 0.068 Uiso 1 1 calc R U
C113 C 1.2964(3) 0.9021(3) 0.6011(3) 0.0557(13) Uani 1 1 d . U
C114 C 1.3474(3) 0.9926(2) 0.6052(2) 0.0329(9) Uani 1 1 d . .
C115 C 1.4304(3) 1.0176(3) 0.5814(2) 0.0413(10) Uani 1 1 d . .
H115 H 1.4573 0.9766 0.5599 0.050 Uiso 1 1 calc R U
C116 C 1.4755(3) 1.1004(3) 0.5878(2) 0.0497(12) Uani 1 1 d . .
H116 H 1.5322 1.1157 0.5705 0.060 Uiso 1 1 calc R U
C117 C 1.4379(3) 1.1610(3) 0.6194(2) 0.0528(13) Uani 1 1 d . .
H117 H 1.4687 1.2182 0.6243 0.063 Uiso 1 1 calc R U
C118 C 1.3551(3) 1.1378(3) 0.6438(2) 0.0452(11) Uani 1 1 d . .
H118 H 1.3282 1.1788 0.6652 0.054 Uiso 1 1 calc R U
C119 C 1.3116(3) 1.0549(3) 0.6372(2) 0.0370(9) Uani 1 1 d . .
H119 H 1.2554 1.0400 0.6550 0.044 Uiso 1 1 calc R U
C120 C 1.3400(3) 0.8390(3) 0.5570(4) 0.096(2) Uani 1 1 d . U
H12A H 1.3346 0.8358 0.5119 0.143 Uiso 1 1 calc R U
H12B H 1.3063 0.7822 0.5559 0.143 Uiso 1 1 calc R U
H12C H 1.4066 0.8594 0.5753 0.143 Uiso 1 1 calc R U
C121 C 1.3087(4) 0.9075(4) 0.6715(3) 0.095(2) Uani 1 1 d . U
H12D H 1.3756 0.9373 0.6912 0.143 Uiso 1 1 calc R U
H12E H 1.2860 0.8496 0.6698 0.143 Uiso 1 1 calc R U
H12F H 1.2725 0.9391 0.6985 0.143 Uiso 1 1 calc R U
C122 C 0.9554(2) 0.7059(2) 0.58121(18) 0.0253(8) Uani 1 1 d . .
C123 C 0.8852(3) 0.7428(3) 0.6156(2) 0.0366(9) Uani 1 1 d . .
H12G H 0.9192 0.7980 0.6530 0.055 Uiso 1 1 calc R U
H12H H 0.8427 0.7032 0.6319 0.055 Uiso 1 1 calc R U
H12I H 0.8485 0.7509 0.5841 0.055 Uiso 1 1 calc R U
C124 C 1.0032(3) 0.6845(2) 0.63012(19) 0.0359(9) Uani 1 1 d . .
H12J H 1.0492 0.6608 0.6094 0.054 Uiso 1 1 calc R U
H12K H 0.9553 0.6424 0.6415 0.054 Uiso 1 1 calc R U
H12L H 1.0353 0.7367 0.6704 0.054 Uiso 1 1 calc R U
C125 C 0.9106(3) 0.6221(2) 0.51910(19) 0.0286(8) Uani 1 1 d . .
C126 C 0.8127(3) 0.5764(3) 0.5006(2) 0.0432(10) Uani 1 1 d . .
H126 H 0.7710 0.5993 0.5255 0.052 Uiso 1 1 calc R U
C127 C 0.7764(3) 0.4968(3) 0.4452(3) 0.0589(14) Uani 1 1 d . .
H127 H 0.7102 0.4660 0.4334 0.071 Uiso 1 1 calc R U
C128 C 0.8358(4) 0.4633(3) 0.4081(2) 0.0507(12) Uani 1 1 d . .
H128 H 0.8108 0.4098 0.3706 0.061 Uiso 1 1 calc R U
C129 C 0.9310(3) 0.5078(3) 0.4255(2) 0.0435(11) Uani 1 1 d . .
H129 H 0.9723 0.4847 0.4001 0.052 Uiso 1 1 calc R U
C130 C 0.9679(3) 0.5861(2) 0.48001(19) 0.0342(9) Uani 1 1 d . .
H130 H 1.0343 0.6161 0.4909 0.041 Uiso 1 1 calc R U

loop_
_atom_site_aniso_label
_atom_site_aniso_U_11
_atom_site_aniso_U_22
_atom_site_aniso_U_33
_atom_site_aniso_U_23
_atom_site_aniso_U_13
_atom_site_aniso_U_12
Al1 0.0171(5) 0.0206(5) 0.0217(6) 0.0108(4) 0.0050(4) 0.0054(4)
Al2 0.0181(5) 0.0234(5) 0.0236(6) 0.0112(5) 0.0028(4) 0.0064(4)
N1 0.0140(13) 0.0264(16) 0.0263(17) 0.0135(13) 0.0046(11) 0.0063(12)
N2 0.0216(15) 0.0198(15) 0.0197(16) 0.0083(12) 0.0036(12) 0.0056(12)
N3 0.0236(15) 0.0188(14) 0.0211(16) 0.0088(12) 0.0028(12) 0.0068(12)
N4 0.0216(15) 0.0205(15) 0.0301(18) 0.0128(13) 0.0045(12) 0.0076(12)
O1 0.0208(12) 0.0269(13) 0.0224(13) 0.0141(11) 0.0056(10) 0.0057(10)
O2 0.0160(12) 0.0245(13) 0.0265(14) 0.0102(11) 0.0074(10) 0.0041(10)
O3 0.0152(12) 0.0331(14) 0.0314(15) 0.0196(12) 0.0036(10) 0.0047(10)
O4 0.0159(12) 0.0381(15) 0.0326(15) 0.0197(12) 0.0051(10) 0.0053(11)
C1 0.032(2) 0.0234(19) 0.032(2) 0.0106(17) -0.0021(16) 0.0037(16)
C2 0.029(2) 0.028(2) 0.033(2) 0.0128(17) 0.0067(16) 0.0080(16)
C3 0.0186(16) 0.0203(17) 0.0231(19) 0.0099(15) 0.0065(14) 0.0071(13)
C4 0.0207(17) 0.0203(17) 0.0221(19) 0.0097(15) 0.0052(14) 0.0055(14)
C5 0.0180(17) 0.0264(19) 0.030(2) 0.0144(16) 0.0048(14) 0.0065(14)
C6 0.0215(18) 0.0227(18) 0.031(2) 0.0152(16) 0.0088(15) 0.0085(14)
C7 0.0221(18) 0.0284(19) 0.024(2) 0.0163(16) 0.0071(14) 0.0060(15)
C8 0.0187(17) 0.0216(17) 0.024(2) 0.0126(15) 0.0036(14) 0.0048(14)
C9 0.0191(17) 0.0219(17) 0.0226(19) 0.0122(15) 0.0056(14) 0.0052(14)
C10 0.0174(17) 0.0277(19) 0.027(2) 0.0162(16) 0.0072(14) 0.0063(14)
C11 0.0183(17) 0.028(2) 0.038(2) 0.0152(17) 0.0053(15) 0.0042(15)
C12 0.031(2) 0.029(2) 0.053(3) 0.019(2) 0.0067(19) 0.0133(17)
C13 0.027(2) 0.043(2) 0.048(3) 0.027(2) 0.0019(18) 0.0154(18)
C14 0.0235(19) 0.042(2) 0.027(2) 0.0194(18) 0.0012(15) 0.0105(17)
C15 0.0230(18) 0.032(2) 0.0204(19) 0.0159(16) 0.0066(14) 0.0094(15)
C16 0.0153(16) 0.0287(19) 0.023(2) 0.0089(16) 0.0030(14) 0.0076(14)
C17 0.0253(19) 0.041(2) 0.019(2) 0.0129(17) 0.0015(15) 0.0078(17)
C18 0.031(2) 0.033(2) 0.024(2) 0.0013(17) 0.0004(16) 0.0113(17)
C19 0.031(2) 0.027(2) 0.030(2) 0.0011(17) -0.0005(17) 0.0100(17)
C20 0.0274(19) 0.0252(19) 0.029(2) 0.0092(16) 0.0035(16) 0.0054(15)
C21 0.0140(16) 0.0261(18) 0.0210(19) 0.0066(15) 0.0020(13) 0.0072(14)
C22 0.0225(18) 0.0167(17) 0.025(2) 0.0079(15) 0.0008(14) 0.0056(14)
C23 0.0207(17) 0.0170(16) 0.0221(19) 0.0087(14) 0.0043(14) 0.0080(13)
C24 0.0124(15) 0.0244(18) 0.0229(19) 0.0074(15) 0.0017(13) 0.0017(13)
C25 0.0227(18) 0.0226(18) 0.026(2) 0.0110(15) 0.0074(15) 0.0083(14)
C26 0.0233(18) 0.0238(18) 0.025(2) 0.0099(15) 0.0085(15) 0.0103(15)
C27 0.0154(16) 0.0195(17) 0.0218(19) 0.0081(14) 0.0021(13) 0.0012(13)
C28 0.0142(15) 0.0177(16) 0.0257(19) 0.0109(14) 0.0031(13) 0.0051(13)
C29 0.0178(17) 0.0254(19) 0.0212(19) 0.0071(15) 0.0037(14) 0.0044(14)
C30 0.0237(19) 0.034(2) 0.027(2) 0.0102(17) -0.0005(15) 0.0048(16)
C31 0.0241(19) 0.027(2) 0.028(2) 0.0055(16) 0.0042(16) 0.0061(15)
C32 0.0243(18) 0.0185(17) 0.021(2) 0.0037(15) 0.0014(14) 0.0014(14)
C33 0.0244(19) 0.030(2) 0.029(2) 0.0094(17) 0.0044(16) 0.0004(16)
C34 0.041(2) 0.035(2) 0.028(2) 0.0099(19) 0.0062(18) -0.0042(19)
C35 0.056(3) 0.027(2) 0.030(2) 0.0101(18) 0.008(2) -0.002(2)
C36 0.048(3) 0.031(2) 0.046(3) 0.017(2) 0.005(2) 0.013(2)
C37 0.034(2) 0.028(2) 0.039(2) 0.0135(18) 0.0052(18) 0.0067(17)
C38 0.0223(18) 0.0279(19) 0.028(2) 0.0095(16) 0.0100(15) 0.0104(15)
C39 0.023(2) 0.041(2) 0.062(3) 0.029(2) 0.0149(19) 0.0160(17)
C40 0.025(2) 0.051(3) 0.036(3) 0.003(2) 0.0140(18) 0.0033(19)
C41 0.0216(18) 0.033(2) 0.030(2) 0.0169(17) 0.0099(15) 0.0053(15)
C42 0.037(2) 0.047(3) 0.149(4) 0.049(3) 0.001(3) 0.008(2)
C43 0.057(3) 0.061(3) 0.143(4) 0.046(3) 0.005(3) 0.007(2)
C44 0.050(3) 0.044(3) 0.107(5) 0.044(3) 0.024(3) 0.009(2)
C45 0.049(3) 0.050(3) 0.084(4) 0.045(3) 0.021(3) 0.025(2)
C46 0.030(2) 0.040(2) 0.072(3) 0.029(2) 0.005(2) 0.0095(19)
C47 0.051(3) 0.056(3) 0.032(3) 0.023(2) 0.014(2) 0.017(2)
C48 0.037(2) 0.057(3) 0.047(3) 0.018(2) -0.012(2) 0.015(2)
C49 0.0153(17) 0.0262(19) 0.037(2) 0.0185(17) 0.0040(15) 0.0020(14)
C50 0.037(2) 0.035(2) 0.038(3) 0.0199(19) 0.0036(18) -0.0023(18)
C51 0.0230(19) 0.037(2) 0.040(2) 0.0245(19) 0.0079(17) 0.0045(16)
C52 0.0233(19) 0.049(2) 0.040(2) 0.032(2) 0.0151(17) 0.0161(18)
C53 0.021(2) 0.076(4) 0.107(5) 0.052(3) 0.008(2) 0.011(2)
C54 0.026(3) 0.104(5) 0.154(6) 0.072(5) 0.017(3) 0.031(3)
C55 0.054(3) 0.111(5) 0.083(4) 0.069(4) 0.037(3) 0.061(3)
C56 0.060(3) 0.070(3) 0.047(3) 0.029(3) 0.021(2) 0.042(3)
C57 0.035(2) 0.054(3) 0.042(3) 0.022(2) 0.0109(19) 0.024(2)
C58 0.0204(17) 0.0236(18) 0.028(2) 0.0141(16) 0.0056(14) 0.0101(14)
C59 0.0239(19) 0.036(2) 0.025(2) 0.0132(17) 0.0001(15) 0.0063(16)
C60 0.035(2) 0.036(2) 0.023(2) 0.0122(17) 0.0076(16) 0.0163(17)
C61 0.0191(17) 0.0283(19) 0.031(2) 0.0150(17) -0.0059(15) 0.0031(15)
C62 0.067(3) 0.039(3) 0.035(3) 0.024(2) -0.006(2) -0.008(2)
C63 0.093(4) 0.038(3) 0.058(4) 0.032(3) -0.019(3) -0.014(3)
C64 0.070(4) 0.027(3) 0.103(5) 0.028(3) -0.039(3) 0.004(2)
C65 0.044(3) 0.029(2) 0.083(4) 0.000(2) -0.022(3) 0.019(2)
C66 0.0236(19) 0.026(2) 0.048(3) 0.0045(18) -0.0048(17) 0.0104(16)
C67 0.0215(17) 0.0189(17) 0.0197(19) 0.0058(14) -0.0017(14) 0.0077(14)
C68 0.0256(18) 0.0212(17) 0.0232(19) 0.0111(15) 0.0052(14) 0.0111(14)
C69 0.031(2) 0.028(2) 0.031(2) 0.0144(17) -0.0039(16) 0.0122(16)
C70 0.0242(19) 0.026(2) 0.044(3) 0.0157(18) -0.0022(17) 0.0090(16)
C71 0.0169(17) 0.0241(19) 0.043(2) 0.0168(17) 0.0054(16) 0.0047(14)
C72 0.0229(18) 0.0184(17) 0.027(2) 0.0089(15) 0.0040(14) 0.0105(14)
C73 0.0233(18) 0.0179(17) 0.026(2) 0.0110(15) 0.0075(15) 0.0075(14)
C74 0.0280(19) 0.0228(18) 0.022(2) 0.0102(15) 0.0062(15) 0.0084(15)
C75 0.039(2) 0.0236(19) 0.028(2) 0.0118(16) 0.0057(17) 0.0098(16)
C76 0.052(3) 0.027(2) 0.040(3) 0.0219(19) 0.013(2) 0.0180(19)
C77 0.047(3) 0.045(3) 0.036(3) 0.027(2) 0.0060(19) 0.018(2)
C78 0.044(2) 0.036(2) 0.025(2) 0.0145(18) 0.0041(17) 0.0169(19)
C79 0.031(2) 0.0234(19) 0.024(2) 0.0111(16) 0.0068(15) 0.0077(15)
C80 0.0266(19) 0.0251(19) 0.025(2) 0.0098(16) 0.0010(15) 0.0050(15)
C81 0.036(2) 0.034(2) 0.029(2) 0.0079(18) 0.0092(17) 0.0146(18)
C82 0.036(2) 0.034(2) 0.049(3) 0.007(2) 0.013(2) 0.0200(19)
C83 0.040(2) 0.027(2) 0.051(3) 0.008(2) 0.006(2) 0.0146(19)
C84 0.032(2) 0.0207(19) 0.037(2) 0.0085(17) 0.0022(17) 0.0076(16)
C85 0.0233(18) 0.0218(18) 0.025(2) 0.0032(15) 0.0000(15) 0.0058(15)
C86 0.031(2) 0.0239(19) 0.025(2) 0.0088(16) -0.0025(16) 0.0087(16)
C87 0.0256(19) 0.0193(18) 0.039(2) 0.0112(17) 0.0006(16) 0.0053(15)
C88 0.0247(19) 0.0236(19) 0.048(3) 0.0120(18) 0.0026(17) 0.0062(16)
C89 0.0160(18) 0.035(2) 0.052(3) 0.018(2) -0.0019(17) 0.0014(16)
C90 0.025(2) 0.038(2) 0.057(3) 0.028(2) 0.0099(19) 0.0085(17)
C91 0.0225(19) 0.035(2) 0.049(3) 0.0274(19) 0.0083(17) 0.0117(16)
C92 0.0253(19) 0.0236(18) 0.040(2) 0.0186(17) 0.0028(16) 0.0105(15)
C93 0.027(2) 0.056(3) 0.050(3) 0.037(2) 0.0175(19) 0.0196(19)
C94 0.038(2) 0.080(3) 0.067(3) 0.057(3) 0.025(2) 0.033(2)
C95 0.036(2) 0.078(3) 0.056(3) 0.045(3) 0.023(2) 0.027(2)
C96 0.029(2) 0.060(3) 0.029(2) 0.023(2) 0.0128(17) 0.018(2)
C97 0.042(3) 0.088(4) 0.045(3) 0.036(3) 0.012(2) 0.024(3)
C98 0.055(3) 0.077(4) 0.032(3) 0.005(3) -0.003(2) 0.015(3)
C99 0.046(3) 0.058(3) 0.057(3) -0.002(3) 0.015(3) 0.022(3)
C100 0.042(3) 0.047(3) 0.057(3) 0.009(2) 0.012(2) 0.019(2)
C101 0.033(2) 0.058(3) 0.041(3) 0.020(2) 0.0113(19) 0.025(2)
C102 0.0159(19) 0.039(2) 0.066(3) 0.016(2) -0.0014(19) 0.0021(17)
C103 0.023(2) 0.066(3) 0.064(4) -0.003(3) -0.007(2) 0.011(2)
C104 0.042(3) 0.040(3) 0.121(5) 0.033(3) -0.005(3) -0.007(2)
C105 0.0201(19) 0.045(3) 0.041(3) 0.015(2) -0.0022(17) 0.0079(17)
C106 0.045(3) 0.086(4) 0.069(4) 0.047(3) 0.019(3) 0.018(3)
C107 0.046(3) 0.117(5) 0.089(4) 0.062(4) 0.040(3) 0.050(3)
C108 0.052(3) 0.073(4) 0.077(4) 0.033(3) 0.016(3) 0.037(3)
C109 0.033(2) 0.068(3) 0.072(4) 0.040(3) 0.010(2) 0.021(2)
C110 0.033(2) 0.055(3) 0.053(3) 0.023(2) 0.010(2) 0.012(2)
C111 0.079(4) 0.041(3) 0.030(3) 0.012(2) -0.003(2) 0.020(2)
C112 0.044(3) 0.050(3) 0.043(3) 0.020(2) 0.019(2) 0.017(2)
C113 0.025(2) 0.040(2) 0.103(4) 0.044(2) -0.020(2) -0.0012(18)
C114 0.0222(19) 0.033(2) 0.042(2) 0.0164(19) -0.0055(16) 0.0076(16)
C115 0.034(2) 0.036(2) 0.045(3) 0.011(2) -0.0019(19) 0.0103(19)
C116 0.031(2) 0.061(3) 0.059(3) 0.036(3) 0.005(2) 0.005(2)
C117 0.054(3) 0.035(2) 0.059(3) 0.026(2) -0.015(2) -0.003(2)
C118 0.051(3) 0.030(2) 0.043(3) 0.007(2) -0.010(2) 0.013(2)
C119 0.0222(19) 0.049(3) 0.033(2) 0.016(2) -0.0022(16) 0.0071(18)
C120 0.029(2) 0.046(3) 0.191(5) 0.027(3) -0.005(3) 0.017(2)
C121 0.066(3) 0.092(4) 0.118(4) 0.086(3) -0.052(3) -0.027(3)
C122 0.0246(18) 0.0291(19) 0.027(2) 0.0151(16) 0.0059(15) 0.0121(15)
C123 0.038(2) 0.043(2) 0.037(2) 0.023(2) 0.0151(18) 0.0170(19)
C124 0.044(2) 0.036(2) 0.030(2) 0.0195(19) 0.0005(18) 0.0107(19)
C125 0.0277(19) 0.032(2) 0.032(2) 0.0228(18) 0.0050(16) 0.0072(16)
C126 0.027(2) 0.043(3) 0.057(3) 0.024(2) 0.0026(19) 0.0061(19)
C127 0.036(3) 0.045(3) 0.076(4) 0.030(3) -0.010(2) -0.011(2)
C128 0.062(3) 0.031(2) 0.051(3) 0.011(2) -0.010(2) 0.015(2)
C129 0.063(3) 0.029(2) 0.039(3) 0.014(2) 0.006(2) 0.019(2)
C130 0.037(2) 0.029(2) 0.035(2) 0.0150(18) 0.0043(18) 0.0095(17)

loop_
_atom_type_symbol
_atom_type_description
_atom_type_scat_dispersion_real
_atom_type_scat_dispersion_imag
_atom_type_scat_source
C C 0.0033 0.0016 'International Tables Vol C Tables 4.2.6.8 and 6.1.1.4'
H H 0.0000 0.0000 'International Tables Vol C Tables 4.2.6.8 and 6.1.1.4'
Al Al 0.0645 0.0514 'International Tables Vol C Tables 4.2.6.8 and 6.1.1.4'
N N 0.0061 0.0033 'International Tables Vol C Tables 4.2.6.8 and 6.1.1.4'
O O 0.0106 0.0060 'International Tables Vol C Tables 4.2.6.8 and 6.1.1.4'

loop_
_geom_angle_atom_site_label_1
_geom_angle_atom_site_label_2
_geom_angle_atom_site_label_3
_geom_angle
O2 Al1 O1 92.10(11)
O2 Al1 C1 127.42(15)
O1 Al1 C1 93.01(14)
O2 Al1 N1 109.22(12)
O1 Al1 N1 89.29(11)
C1 Al1 N1 123.14(15)
O2 Al1 N2 87.48(11)
O1 Al1 N2 176.79(11)
C1 Al1 N2 89.77(14)
N1 Al1 N2 87.85(11)
O3 Al2 O4 94.12(11)
O3 Al2 C2 124.05(15)
O4 Al2 C2 95.59(14)
O3 Al2 N4 108.25(12)
O4 Al2 N4 88.25(12)
C2 Al2 N4 126.98(15)
O3 Al2 N3 86.54(11)
O4 Al2 N3 174.37(12)
C2 Al2 N3 88.64(13)
N4 Al2 N3 86.23(12)
C9 N1 C10 115.3(3)
C9 N1 Al1 122.1(2)
C10 N1 Al1 121.8(2)
C22 N2 C21 119.3(3)
C22 N2 Al1 124.0(2)
C21 N2 Al1 115.3(2)
C73 N3 C74 118.3(3)
C73 N3 Al2 124.0(2)
C74 N3 Al2 116.5(2)
C86 N4 C85 116.1(3)
C86 N4 Al2 123.7(2)
C85 N4 Al2 118.9(2)
C3 O1 Al1 130.3(2)
C28 O2 Al1 135.3(2)
C67 O3 Al2 135.1(2)
C92 O4 Al2 128.6(2)
Al1 C1 H1A 109.5
Al1 C1 H1B 109.5
H1A C1 H1B 109.5
Al1 C1 H1C 109.5
H1A C1 H1C 109.5
H1B C1 H1C 109.5
Al2 C2 H2A 109.5
Al2 C2 H2B 109.5
H2A C2 H2B 109.5
Al2 C2 H2C 109.5
H2A C2 H2C 109.5
H2B C2 H2C 109.5
O1 C3 C8 120.0(3)
O1 C3 C4 121.3(3)
C8 C3 C4 118.7(3)
C5 C4 C3 118.2(3)
C5 C4 C58 120.7(3)
C3 C4 C58 121.1(3)
C4 C5 C6 124.3(3)
C4 C5 H5 117.9
C6 C5 H5 117.8
C7 C6 C5 117.3(3)
C7 C6 C49 124.9(3)
C5 C6 C49 117.8(3)
C6 C7 C8 121.5(3)
C6 C7 H7 119.2
C8 C7 H7 119.2
C9 C8 C3 121.6(3)
C9 C8 C7 118.1(3)
C3 C8 C7 119.9(3)
N1 C9 C8 127.4(3)
N1 C9 H9 116.3
C8 C9 H9 116.3
C15 C10 C11 122.1(3)
C15 C10 N1 121.4(3)
C11 C10 N1 116.4(3)
C12 C11 C10 118.6(4)
C12 C11 H11 120.7
C10 C11 H11 120.7
C13 C12 C11 120.6(4)
C13 C12 H12 119.7
C11 C12 H12 119.7
C12 C13 C14 121.4(3)
C12 C13 H13 119.3
C14 C13 H13 119.3
C13 C14 C15 118.2(3)
C13 C14 C48 120.2(3)
C15 C14 C48 121.6(3)
C10 C15 C14 118.9(3)
C10 C15 C16 121.8(3)
C14 C15 C16 119.0(3)
C21 C16 C17 118.4(3)
C21 C16 C15 117.5(3)
C17 C16 C15 124.0(3)
C18 C17 C16 119.1(3)
C18 C17 C47 120.4(3)
C16 C17 C47 120.5(3)
C17 C18 C19 121.8(3)
C17 C18 H18 119.1
C19 C18 H18 119.1
C20 C19 C18 119.2(4)
C20 C19 H19 120.4
C18 C19 H19 120.4
C21 C20 C19 119.9(3)
C21 C20 H20 120.1
C19 C20 H20 120.1
C20 C21 C16 121.3(3)
C20 C21 N2 122.1(3)
C16 C21 N2 116.5(3)
N2 C22 C23 124.5(3)
N2 C22 H22 117.8
C23 C22 H22 117.8
C24 C23 C28 120.5(3)
C24 C23 C22 118.0(3)
C28 C23 C22 121.5(3)
C25 C24 C23 121.9(3)
C25 C24 H24 119.1
C23 C24 H24 119.1
C24 C25 C26 117.7(3)
C24 C25 C38 119.6(3)
C26 C25 C38 122.6(3)
C25 C26 C27 123.0(3)
C25 C26 H26 118.5
C27 C26 H26 118.5
C26 C27 C28 119.0(3)
C26 C27 C29 122.7(3)
C28 C27 C29 118.4(3)
O2 C28 C23 122.5(3)
O2 C28 C27 119.6(3)
C23 C28 C27 117.9(3)
C30 C29 C32 114.1(3)
C30 C29 C31 106.4(3)
C32 C29 C31 107.0(3)
C30 C29 C27 109.7(3)
C32 C29 C27 107.7(3)
C31 C29 C27 112.0(3)
C29 C30 H30A 109.5
C29 C30 H30B 109.5
H30A C30 H30B 109.5
C29 C30 H30C 109.5
H30A C30 H30C 109.5
H30B C30 H30C 109.5
C29 C31 H31A 109.5
C29 C31 H31B 109.5
H31A C31 H31B 109.5
C29 C31 H31C 109.5
H31A C31 H31C 109.5
H31B C31 H31C 109.5
C37 C32 C33 116.9(3)
C37 C32 C29 119.5(3)
C33 C32 C29 123.6(3)
C32 C33 C34 122.7(4)
C32 C33 H33 118.6
C34 C33 H33 118.6
C33 C34 C35 118.3(4)
C33 C34 H34 120.9
C35 C34 H34 120.9
C36 C35 C34 120.7(4)
C36 C35 H35 119.6
C34 C35 H35 119.6
C35 C36 C37 119.3(4)
C35 C36 H36 120.3
C37 C36 H36 120.3
C32 C37 C36 122.0(4)
C32 C37 H37 119.0
C36 C37 H37 119.0
C25 C38 C41 111.2(3)
C25 C38 C40 113.1(3)
C41 C38 C40 107.8(3)
C25 C38 C39 107.6(3)
C41 C38 C39 110.1(3)
C40 C38 C39 106.9(3)
C38 C39 H39A 109.5
C38 C39 H39B 109.5
H39A C39 H39B 109.5
C38 C39 H39C 109.5
H39A C39 H39C 109.5
H39B C39 H39C 109.5
C38 C40 H40A 109.5
C38 C40 H40B 109.5
H40A C40 H40B 109.5
C38 C40 H40C 109.5
H40A C40 H40C 109.5
H40B C40 H40C 109.5
C42 C41 C46 116.9(4)
C42 C41 C38 121.8(4)
C46 C41 C38 121.2(3)
C41 C42 C43 121.9(5)
C41 C42 H42 119.1
C43 C42 H42 119.1
C44 C43 C42 119.5(5)
C44 C43 H43 120.3
C42 C43 H43 120.3
C45 C44 C43 119.5(5)
C45 C44 H44 120.2
C43 C44 H44 120.2
C44 C45 C46 120.2(4)
C44 C45 H45 119.9
C46 C45 H45 119.9
C41 C46 C45 121.8(4)
C41 C46 H46 119.1
C45 C46 H46 119.1
C17 C47 H47A 109.5
C17 C47 H47B 109.5
H47A C47 H47B 109.5
C17 C47 H47C 109.5
H47A C47 H47C 109.5
H47B C47 H47C 109.5
C14 C48 H48A 109.5
C14 C48 H48B 109.5
H48A C48 H48B 109.5
C14 C48 H48C 109.5
H48A C48 H48C 109.5
H48B C48 H48C 109.5
C6 C49 C51 112.0(3)
C6 C49 C52 110.5(3)
C51 C49 C52 107.6(3)
C6 C49 C50 107.1(3)
C51 C49 C50 108.3(3)
C52 C49 C50 111.4(3)
C49 C50 H50A 109.5
C49 C50 H50B 109.5
H50A C50 H50B 109.5
C49 C50 H50C 109.5
H50A C50 H50C 109.5
H50B C50 H50C 109.5
C49 C51 H51A 109.5
C49 C51 H51B 109.5
H51A C51 H51B 109.5
C49 C51 H51C 109.5
H51A C51 H51C 109.5
H51B C51 H51C 109.5
C53 C52 C57 117.0(4)
C53 C52 C49 122.6(4)
C57 C52 C49 120.3(3)
C52 C53 C54 120.8(5)
C52 C53 H53 119.6
C54 C53 H53 119.6
C55 C54 C53 121.9(5)
C55 C54 H54 119.1
C53 C54 H54 119.1
C54 C55 C56 118.5(4)
C54 C55 H55 120.7
C56 C55 H55 120.7
C55 C56 C57 120.8(5)
C55 C56 H56 119.6
C57 C56 H56 119.6
C56 C57 C52 120.9(4)
C56 C57 H57 119.6
C52 C57 H57 119.6
C59 C58 C61 106.8(3)
C59 C58 C60 106.7(3)
C61 C58 C60 112.6(3)
C59 C58 C4 111.8(3)
C61 C58 C4 109.8(3)
C60 C58 C4 109.2(3)
C58 C59 H59A 109.5
C58 C59 H59B 109.5
H59A C59 H59B 109.5
C58 C59 H59C 109.5
H59A C59 H59C 109.5
H59B C59 H59C 109.5
C58 C60 H60A 109.5
C58 C60 H60B 109.5
H60A C60 H60B 109.5
C58 C60 H60C 109.5
H60A C60 H60C 109.5
H60B C60 H60C 109.5
C62 C61 C66 117.4(4)
C62 C61 C58 122.6(4)
C66 C61 C58 119.7(3)
C63 C62 C61 121.6(5)
C63 C62 H62 119.2
C61 C62 H62 119.2
C62 C63 C64 119.9(5)
C62 C63 H63 120.0
C64 C63 H63 120.0
C65 C64 C63 119.4(4)
C65 C64 H64 120.3
C63 C64 H64 120.3
C64 C65 C66 120.7(5)
C64 C65 H65 119.6
C66 C65 H65 119.6
C65 C66 C61 121.0(4)
C65 C66 H66 119.5
C61 C66 H66 119.5
O3 C67 C72 122.7(3)
O3 C67 C68 119.2(3)
C72 C67 C68 118.1(3)
C69 C68 C67 117.8(3)
C69 C68 C122 123.5(3)
C67 C68 C122 118.7(3)
C68 C69 C70 124.8(3)
C68 C69 H69 117.6
C70 C69 H69 117.6
C71 C70 C69 116.6(3)
C71 C70 C113 122.3(3)
C69 C70 C113 120.8(3)
C70 C71 C72 122.0(3)
C70 C71 H71 119.0
C72 C71 H71 119.0
C71 C72 C67 120.6(3)
C71 C72 C73 118.1(3)
C67 C72 C73 121.3(3)
N3 C73 C72 124.3(3)
N3 C73 H73 117.9
C72 C73 H73 117.9
C75 C74 C79 121.8(3)
C75 C74 N3 121.6(3)
C79 C74 N3 116.6(3)
C74 C75 C76 119.1(4)
C74 C75 H75 120.4
C76 C75 H75 120.4
C77 C76 C75 119.9(4)
C77 C76 H76 120.1
C75 C76 H76 120.1
C76 C77 C78 121.6(4)
C76 C77 H77 119.2
C78 C77 H77 119.2
C79 C78 C77 118.1(4)
C79 C78 C111 122.0(4)
C77 C78 C111 119.9(4)
C74 C79 C78 119.3(3)
C74 C79 C80 116.5(3)
C78 C79 C80 124.0(3)
C85 C80 C81 118.2(3)
C85 C80 C79 121.0(3)
C81 C80 C79 120.0(3)
C82 C81 C80 119.1(4)
C82 C81 C112 119.4(3)
C80 C81 C112 121.4(3)
C81 C82 C83 121.2(4)
C81 C82 H82 119.4
C83 C82 H82 119.4
C84 C83 C82 120.1(4)
C84 C83 H83 119.9
C82 C83 H83 119.9
C85 C84 C83 119.6(4)
C85 C84 H84 120.2
C83 C84 H84 120.2
C84 C85 C80 121.7(3)
C84 C85 N4 117.5(3)
C80 C85 N4 120.5(3)
N4 C86 C87 125.8(3)
N4 C86 H86 117.1
C87 C86 H86 117.1
C88 C87 C92 121.1(3)
C88 C87 C86 118.2(4)
C92 C87 C86 120.3(3)
C89 C88 C87 121.2(4)
C89 C88 H88 119.4
C87 C88 H88 119.4
C88 C89 C90 116.4(4)
C88 C89 C102 124.4(4)
C90 C89 C102 119.1(4)
C91 C90 C89 125.4(4)
C91 C90 H90 117.3
C89 C90 H90 117.3
C90 C91 C92 117.5(4)
C90 C91 C93 122.7(3)
C92 C91 C93 119.8(3)
O4 C92 C87 121.1(3)
O4 C92 C91 120.5(3)
C87 C92 C91 118.4(3)
C96 C93 C91 111.3(3)
C96 C93 C94 112.7(4)
C91 C93 C94 107.5(3)
C96 C93 C95 106.2(3)
C91 C93 C95 112.1(3)
C94 C93 C95 107.0(3)
C93 C94 H94A 109.5
C93 C94 H94B 109.5
H94A C94 H94B 109.5
C93 C94 H94C 109.5
H94A C94 H94C 109.5
H94B C94 H94C 109.5
C93 C95 H95A 109.5
C93 C95 H95B 109.5
H95A C95 H95B 109.5
C93 C95 H95C 109.5
H95A C95 H95C 109.5
H95B C95 H95C 109.5
C101 C96 C97 117.2(4)
C101 C96 C93 119.3(4)
C97 C96 C93 123.4(4)
C98 C97 C96 121.0(5)
C98 C97 H97 119.5
C96 C97 H97 119.5
C99 C98 C97 120.2(5)
C99 C98 H98 119.9
C97 C98 H98 119.9
C98 C99 C100 120.3(5)
C98 C99 H99 119.9
C100 C99 H99 119.9
C99 C100 C101 120.3(5)
C99 C100 H100 119.8
C101 C100 H100 119.8
C96 C101 C100 121.0(4)
C96 C101 H101 119.5
C100 C101 H101 119.5
C103 C102 C105 107.9(4)
C103 C102 C89 113.1(4)
C105 C102 C89 109.6(3)
C103 C102 C104 107.0(4)
C105 C102 C104 111.9(4)
C89 C102 C104 107.4(4)
C102 C103 H10A 109.5
C102 C103 H10B 109.5
H10A C103 H10B 109.5
C102 C103 H10C 109.5
H10A C103 H10C 109.5
H10B C103 H10C 109.5
C102 C104 H10D 109.5
C102 C104 H10E 109.5
H10D C104 H10E 109.5
C102 C104 H10F 109.5
H10D C104 H10F 109.5
H10E C104 H10F 109.5
C106 C105 C110 116.9(4)
C106 C105 C102 123.7(4)
C110 C105 C102 119.4(4)
C105 C106 C107 119.9(5)
C105 C106 H106 120.1
C107 C106 H106 120.1
C108 C107 C106 122.0(5)
C108 C107 H107 119.0
C106 C107 H107 119.0
C107 C108 C109 118.5(5)
C107 C108 H108 120.7
C109 C108 H108 120.7
C108 C109 C110 120.5(5)
C108 C109 H109 119.8
C110 C109 H109 119.8
C109 C110 C105 122.3(4)
C109 C110 H110 118.9
C105 C110 H110 118.9
C78 C111 H11A 109.5
C78 C111 H11B 109.5
H11A C111 H11B 109.5
C78 C111 H11C 109.5
H11A C111 H11C 109.5
H11B C111 H11C 109.5
C81 C112 H11D 109.5
C81 C112 H11E 109.5
H11D C112 H11E 109.5
C81 C112 H11F 109.5
H11D C112 H11F 109.5
H11E C112 H11F 109.5
C121 C113 C114 107.3(4)
C121 C113 C70 111.9(4)
C114 C113 C70 110.4(3)
C121 C113 C120 108.0(5)
C114 C113 C120 111.6(4)
C70 C113 C120 107.7(4)
C115 C114 C119 117.0(4)
C115 C114 C113 123.9(4)
C119 C114 C113 119.1(4)
C114 C115 C116 122.0(4)
C114 C115 H115 119.0
C116 C115 H115 119.0
C117 C116 C115 119.7(4)
C117 C116 H116 120.1
C115 C116 H116 120.1
C116 C117 C118 119.5(4)
C116 C117 H117 120.3
C118 C117 H117 120.3
C119 C118 C117 119.8(4)
C119 C118 H118 120.1
C117 C118 H118 120.1
C118 C119 C114 122.0(4)
C118 C119 H119 119.0
C114 C119 H119 119.0
C113 C120 H12A 109.5
C113 C120 H12B 109.5
H12A C120 H12B 109.5
C113 C120 H12C 109.5
H12A C120 H12C 109.5
H12B C120 H12C 109.5
C113 C121 H12D 109.5
C113 C121 H12E 109.5
H12D C121 H12E 109.5
C113 C121 H12F 109.5
H12D C121 H12F 109.5
H12E C121 H12F 109.5
C123 C122 C125 114.2(3)
C123 C122 C68 109.9(3)
C125 C122 C68 108.5(3)
C123 C122 C124 107.5(3)
C125 C122 C124 106.0(3)
C68 C122 C124 110.8(3)
C122 C123 H12G 109.5
C122 C123 H12H 109.5
H12G C123 H12H 109.5
C122 C123 H12I 109.5
H12G C123 H12I 109.5
H12H C123 H12I 109.5
C122 C124 H12J 109.5
C122 C124 H12K 109.5
H12J C124 H12K 109.5
C122 C124 H12L 109.5
H12J C124 H12L 109.5
H12K C124 H12L 109.5
C130 C125 C126 117.3(4)
C130 C125 C122 119.6(3)
C126 C125 C122 123.1(3)
C125 C126 C127 120.1(4)
C125 C126 H126 119.9
C127 C126 H126 119.9
C128 C127 C126 120.7(4)
C128 C127 H127 119.7
C126 C127 H127 119.7
C129 C128 C127 119.4(4)
C129 C128 H128 120.3
C127 C128 H128 120.3
C128 C129 C130 120.6(4)
C128 C129 H129 119.7
C130 C129 H129 119.7
C129 C130 C125 121.9(4)
C129 C130 H130 119.1
C125 C130 H130 119.1

loop_
_geom_bond_atom_site_label_1
_geom_bond_atom_site_label_2
_geom_bond_distance
Al1 O2 1.773(2)
Al1 O1 1.852(2)
Al1 C1 1.935(4)
Al1 N1 1.990(3)
Al1 N2 2.112(3)
Al2 O3 1.775(2)
Al2 O4 1.850(2)
Al2 C2 1.938(4)
Al2 N4 1.984(3)
Al2 N3 2.134(3)
N1 C9 1.315(4)
N1 C10 1.451(4)
N2 C22 1.283(4)
N2 C21 1.440(4)
N3 C73 1.282(4)
N3 C74 1.439(4)
N4 C86 1.307(4)
N4 C85 1.452(4)
O1 C3 1.310(4)
O2 C28 1.320(4)
O3 C67 1.317(4)
O4 C92 1.309(4)
C1 H1A 0.9800
C1 H1B 0.9800
C1 H1C 0.9800
C2 H2A 0.9800
C2 H2B 0.9800
C2 H2C 0.9800
C3 C8 1.424(5)
C3 C4 1.426(5)
C4 C5 1.375(4)
C4 C58 1.539(5)
C5 C6 1.419(5)
C5 H5 0.9500
C6 C7 1.365(5)
C6 C49 1.531(4)
C7 C8 1.426(4)
C7 H7 0.9500
C8 C9 1.413(5)
C9 H9 0.9500
C10 C15 1.386(5)
C10 C11 1.387(5)
C11 C12 1.386(5)
C11 H11 0.9500
C12 C13 1.381(6)
C12 H12 0.9500
C13 C14 1.395(5)
C13 H13 0.9500
C14 C15 1.422(5)
C14 C48 1.504(5)
C15 C16 1.491(5)
C16 C21 1.403(5)
C16 C17 1.411(5)
C17 C18 1.373(5)
C17 C47 1.513(5)
C18 C19 1.394(5)
C18 H18 0.9500
C19 C20 1.382(5)
C19 H19 0.9500
C20 C21 1.376(5)
C20 H20 0.9500
C22 C23 1.448(5)
C22 H22 0.9500
C23 C24 1.402(4)
C23 C28 1.416(5)
C24 C25 1.373(5)
C24 H24 0.9500
C25 C26 1.394(5)
C25 C38 1.533(5)
C26 C27 1.396(4)
C26 H26 0.9500
C27 C28 1.423(5)
C27 C29 1.549(5)
C29 C30 1.531(5)
C29 C32 1.538(5)
C29 C31 1.545(5)
C30 H30A 0.9800
C30 H30B 0.9800
C30 H30C 0.9800
C31 H31A 0.9800
C31 H31B 0.9800
C31 H31C 0.9800
C32 C37 1.380(5)
C32 C33 1.386(5)
C33 C34 1.388(5)
C33 H33 0.9500
C34 C35 1.396(6)
C34 H34 0.9500
C35 C36 1.364(6)
C35 H35 0.9500
C36 C37 1.400(5)
C36 H36 0.9500
C37 H37 0.9500
C38 C41 1.534(5)
C38 C40 1.535(5)
C38 C39 1.558(5)
C39 H39A 0.9800
C39 H39B 0.9800
C39 H39C 0.9800
C40 H40A 0.9800
C40 H40B 0.9800
C40 H40C 0.9800
C41 C42 1.351(6)
C41 C46 1.378(5)
C42 C43 1.409(7)
C42 H42 0.9500
C43 C44 1.370(7)
C43 H43 0.9500
C44 C45 1.342(6)
C44 H44 0.9500
C45 C46 1.396(6)
C45 H45 0.9500
C46 H46 0.9500
C47 H47A 0.9800
C47 H47B 0.9800
C47 H47C 0.9800
C48 H48A 0.9800
C48 H48B 0.9800
C48 H48C 0.9800
C49 C51 1.534(5)
C49 C52 1.534(5)
C49 C50 1.549(5)
C50 H50A 0.9800
C50 H50B 0.9800
C50 H50C 0.9800
C51 H51A 0.9800
C51 H51B 0.9800
C51 H51C 0.9800
C52 C53 1.375(6)
C52 C57 1.393(6)
C53 C54 1.385(7)
C53 H53 0.9500
C54 C55 1.346(8)
C54 H54 0.9500
C55 C56 1.366(7)
C55 H55 0.9500
C56 C57 1.387(5)
C56 H56 0.9500
C57 H57 0.9500
C58 C59 1.529(5)
C58 C61 1.531(5)
C58 C60 1.532(5)
C59 H59A 0.9800
C59 H59B 0.9800
C59 H59C 0.9800
C60 H60A 0.9800
C60 H60B 0.9800
C60 H60C 0.9800
C61 C62 1.392(5)
C61 C66 1.393(5)
C62 C63 1.376(6)
C62 H62 0.9500
C63 C64 1.386(8)
C63 H63 0.9500
C64 C65 1.369(8)
C64 H64 0.9500
C65 C66 1.381(6)
C65 H65 0.9500
C66 H66 0.9500
C67 C72 1.420(5)
C67 C68 1.427(4)
C68 C69 1.379(5)
C68 C122 1.537(5)
C69 C70 1.393(5)
C69 H69 0.9500
C70 C71 1.378(5)
C70 C113 1.540(5)
C71 C72 1.388(5)
C71 H71 0.9500
C72 C73 1.452(5)
C73 H73 0.9500
C74 C75 1.380(5)
C74 C79 1.398(5)
C75 C76 1.393(5)
C75 H75 0.9500
C76 C77 1.375(6)
C76 H76 0.9500
C77 C78 1.415(5)
C77 H77 0.9500
C78 C79 1.399(5)
C78 C111 1.495(6)
C79 C80 1.499(5)
C80 C85 1.403(5)
C80 C81 1.413(5)
C81 C82 1.383(5)
C81 C112 1.507(5)
C82 C83 1.387(6)
C82 H82 0.9500
C83 C84 1.378(5)
C83 H83 0.9500
C84 C85 1.371(5)
C84 H84 0.9500
C86 C87 1.429(5)
C86 H86 0.9500
C87 C88 1.408(5)
C87 C92 1.416(5)
C88 C89 1.384(5)
C88 H88 0.9500
C89 C90 1.408(6)
C89 C102 1.550(5)
C90 C91 1.376(5)
C90 H90 0.9500
C91 C92 1.432(5)
C91 C93 1.537(6)
C93 C96 1.534(6)
C93 C94 1.549(5)
C93 C95 1.551(5)
C94 H94A 0.9800
C94 H94B 0.9800
C94 H94C 0.9800
C95 H95A 0.9800
C95 H95B 0.9800
C95 H95C 0.9800
C96 C101 1.380(6)
C96 C97 1.403(6)
C97 C98 1.389(7)
C97 H97 0.9500
C98 C99 1.355(7)
C98 H98 0.9500
C99 C100 1.362(7)
C99 H99 0.9500
C100 C101 1.394(6)
C100 H100 0.9500
C101 H101 0.9500
C102 C103 1.524(7)
C102 C105 1.528(6)
C102 C104 1.561(6)
C103 H10A 0.9800
C103 H10B 0.9800
C103 H10C 0.9800
C104 H10D 0.9800
C104 H10E 0.9800
C104 H10F 0.9800
C105 C106 1.381(6)
C105 C110 1.405(6)
C106 C107 1.400(7)
C106 H106 0.9500
C107 C108 1.367(7)
C107 H107 0.9500
C108 C109 1.367(7)
C108 H108 0.9500
C109 C110 1.368(6)
C109 H109 0.9500
C110 H110 0.9500
C111 H11A 0.9800
C111 H11B 0.9800
C111 H11C 0.9800
C112 H11D 0.9800
C112 H11E 0.9800
C112 H11F 0.9800
C113 C121 1.534(7)
C113 C114 1.535(5)
C113 C120 1.553(7)
C114 C115 1.379(6)
C114 C119 1.386(5)
C115 C116 1.380(6)
C115 H115 0.9500
C116 C117 1.379(7)
C116 H116 0.9500
C117 C118 1.380(7)
C117 H117 0.9500
C118 C119 1.376(6)
C118 H118 0.9500
C119 H119 0.9500
C120 H12A 0.9800
C120 H12B 0.9800
C120 H12C 0.9800
C121 H12D 0.9800
C121 H12E 0.9800
C121 H12F 0.9800
C122 C123 1.522(5)
C122 C125 1.531(5)
C122 C124 1.545(5)
C123 H12G 0.9800
C123 H12H 0.9800
C123 H12I 0.9800
C124 H12J 0.9800
C124 H12K 0.9800
C124 H12L 0.9800
C125 C130 1.389(5)
C125 C126 1.405(5)
C126 C127 1.409(6)
C126 H126 0.9500
C127 C128 1.376(7)
C127 H127 0.9500
C128 C129 1.366(6)
C128 H128 0.9500
C129 C130 1.387(6)
C129 H129 0.9500
C130 H130 0.9500

loop_
_geom_torsion_atom_site_label_1
_geom_torsion_atom_site_label_2
_geom_torsion_atom_site_label_3
_geom_torsion_atom_site_label_4
_geom_torsion
O2 Al1 O1 C3 -143.8(3)
C1 Al1 O1 C3 88.5(3)
N1 Al1 O1 C3 -34.6(3)
O1 Al1 O2 C28 -161.9(3)
C1 Al1 O2 C28 -66.5(4)
N1 Al1 O2 C28 108.1(3)
N2 Al1 O2 C28 21.3(3)
O4 Al2 O3 C67 -159.2(3)
C2 Al2 O3 C67 -59.6(4)
N4 Al2 O3 C67 111.3(3)
N3 Al2 O3 C67 26.4(3)
O3 Al2 O4 C92 -147.0(3)
C2 Al2 O4 C92 88.2(3)
N4 Al2 O4 C92 -38.8(3)
Al1 O1 C3 C8 26.7(4)
Al1 O1 C3 C4 -154.4(2)
O1 C3 C4 C5 -175.6(3)
C8 C3 C4 C5 3.3(5)
O1 C3 C4 C58 5.1(5)
C8 C3 C4 C58 -175.9(3)
C3 C4 C5 C6 -1.4(5)
C58 C4 C5 C6 177.9(3)
C4 C5 C6 C7 -1.2(5)
C4 C5 C6 C49 177.5(3)
C5 C6 C7 C8 1.7(5)
C49 C6 C7 C8 -176.8(3)
O1 C3 C8 C9 3.4(5)
C4 C3 C8 C9 -175.6(3)
O1 C3 C8 C7 176.1(3)
C4 C3 C8 C7 -2.9(5)
C6 C7 C8 C9 173.3(3)
C6 C7 C8 C3 0.3(5)
C10 N1 C9 C8 165.3(3)
Al1 N1 C9 C8 -5.2(5)
C3 C8 C9 N1 -12.9(5)
C7 C8 C9 N1 174.2(3)
C9 N1 C10 C15 117.8(3)
Al1 N1 C10 C15 -71.7(4)
C9 N1 C10 C11 -65.2(4)
Al1 N1 C10 C11 105.3(3)
C15 C10 C11 C12 -0.5(5)
N1 C10 C11 C12 -177.5(3)
C10 C11 C12 C13 1.8(6)
C11 C12 C13 C14 -0.1(6)
C12 C13 C14 C15 -2.7(6)
C12 C13 C14 C48 174.8(4)
C11 C10 C15 C14 -2.3(5)
N1 C10 C15 C14 174.5(3)
C11 C10 C15 C16 -176.8(3)
N1 C10 C15 C16 0.0(5)
C13 C14 C15 C10 3.8(5)
C48 C14 C15 C10 -173.6(3)
C13 C14 C15 C16 178.5(3)
C48 C14 C15 C16 1.1(5)
C10 C15 C16 C21 68.1(4)
C14 C15 C16 C21 -106.5(4)
C10 C15 C16 C17 -115.7(4)
C14 C15 C16 C17 69.8(4)
C21 C16 C17 C18 3.2(5)
C15 C16 C17 C18 -173.0(3)
C21 C16 C17 C47 -176.5(3)
C15 C16 C17 C47 7.3(5)
C16 C17 C18 C19 1.6(6)
C47 C17 C18 C19 -178.8(4)
C17 C18 C19 C20 -3.3(6)
C18 C19 C20 C21 0.2(5)
C19 C20 C21 C16 4.6(5)
C19 C20 C21 N2 -171.7(3)
C17 C16 C21 C20 -6.3(5)
C15 C16 C21 C20 170.1(3)
C17 C16 C21 N2 170.2(3)
C15 C16 C21 N2 -13.3(4)
C22 N2 C21 C20 -68.6(4)
Al1 N2 C21 C20 98.8(3)
C22 N2 C21 C16 114.9(3)
Al1 N2 C21 C16 -77.7(3)
C21 N2 C22 C23 -179.4(3)
Al1 N2 C22 C23 14.4(4)
N2 C22 C23 C24 179.4(3)
N2 C22 C23 C28 2.8(5)
C28 C23 C24 C25 0.9(5)
C22 C23 C24 C25 -175.8(3)
C23 C24 C25 C26 2.2(5)
C23 C24 C25 C38 -180.0(3)
C24 C25 C26 C27 -2.0(5)
C38 C25 C26 C27 -179.8(3)
C25 C26 C27 C28 -1.3(5)
C25 C26 C27 C29 178.2(3)
Al1 O2 C28 C23 -11.7(5)
Al1 O2 C28 C27 169.2(2)
C24 C23 C28 O2 176.7(3)
C22 C23 C28 O2 -6.7(5)
C24 C23 C28 C27 -4.1(5)
C22 C23 C28 C27 172.4(3)
C26 C27 C28 O2 -176.6(3)
C29 C27 C28 O2 3.9(5)
C26 C27 C28 C23 4.3(5)
C29 C27 C28 C23 -175.2(3)
C26 C27 C29 C30 115.3(3)
C28 C27 C29 C30 -65.2(4)
C26 C27 C29 C32 -120.1(3)
C28 C27 C29 C32 59.5(4)
C26 C27 C29 C31 -2.7(5)
C28 C27 C29 C31 176.9(3)
C30 C29 C32 C37 178.2(3)
C31 C29 C32 C37 -64.4(4)
C27 C29 C32 C37 56.2(4)
C30 C29 C32 C33 -3.6(5)
C31 C29 C32 C33 113.8(4)
C27 C29 C32 C33 -125.6(3)
C37 C32 C33 C34 1.8(5)
C29 C32 C33 C34 -176.5(3)
C32 C33 C34 C35 -1.2(6)
C33 C34 C35 C36 0.6(6)
C34 C35 C36 C37 -0.7(6)
C33 C32 C37 C36 -1.8(6)
C29 C32 C37 C36 176.5(3)
C35 C36 C37 C32 1.4(6)
C24 C25 C38 C41 55.9(4)
C26 C25 C38 C41 -126.4(3)
C24 C25 C38 C40 177.3(3)
C26 C25 C38 C40 -5.0(5)
C24 C25 C38 C39 -64.8(4)
C26 C25 C38 C39 112.9(4)
C25 C38 C41 C42 -151.2(4)
C40 C38 C41 C42 84.2(5)
C39 C38 C41 C42 -32.1(5)
C25 C38 C41 C46 31.5(5)
C40 C38 C41 C46 -93.0(4)
C39 C38 C41 C46 150.7(4)
C46 C41 C42 C43 -0.6(9)
C38 C41 C42 C43 -178.0(5)
C41 C42 C43 C44 -2.1(11)
C42 C43 C44 C45 3.7(10)
C43 C44 C45 C46 -2.6(9)
C42 C41 C46 C45 1.8(7)
C38 C41 C46 C45 179.2(4)
C44 C45 C46 C41 -0.2(8)
C7 C6 C49 C51 -5.5(5)
C5 C6 C49 C51 176.0(3)
C7 C6 C49 C52 -125.5(4)
C5 C6 C49 C52 56.0(4)
C7 C6 C49 C50 113.1(4)
C5 C6 C49 C50 -65.4(4)
C6 C49 C52 C53 -147.4(4)
C51 C49 C52 C53 90.1(5)
C50 C49 C52 C53 -28.5(5)
C6 C49 C52 C57 35.6(5)
C51 C49 C52 C57 -87.0(4)
C50 C49 C52 C57 154.5(3)
C57 C52 C53 C54 0.6(7)
C49 C52 C53 C54 -176.5(5)
C52 C53 C54 C55 0.1(9)
C53 C54 C55 C56 -0.5(9)
C54 C55 C56 C57 0.2(8)
C55 C56 C57 C52 0.5(7)
C53 C52 C57 C56 -0.9(6)
C49 C52 C57 C56 176.3(4)
C5 C4 C58 C59 0.5(4)
C3 C4 C58 C59 179.7(3)
C5 C4 C58 C61 -117.8(3)
C3 C4 C58 C61 61.4(4)
C5 C4 C58 C60 118.3(3)
C3 C4 C58 C60 -62.5(4)
C59 C58 C61 C62 96.3(4)
C60 C58 C61 C62 -20.5(5)
C4 C58 C61 C62 -142.4(4)
C59 C58 C61 C66 -77.6(4)
C60 C58 C61 C66 165.6(3)
C4 C58 C61 C66 43.8(4)
C66 C61 C62 C63 0.0(6)
C58 C61 C62 C63 -174.0(4)
C61 C62 C63 C64 0.9(8)
C62 C63 C64 C65 -1.0(8)
C63 C64 C65 C66 0.2(7)
C64 C65 C66 C61 0.8(6)
C62 C61 C66 C65 -0.9(6)
C58 C61 C66 C65 173.3(3)
Al2 O3 C67 C72 -17.8(5)
Al2 O3 C67 C68 162.1(2)
O3 C67 C68 C69 -177.0(3)
C72 C67 C68 C69 2.9(5)
O3 C67 C68 C122 3.7(5)
C72 C67 C68 C122 -176.4(3)
C67 C68 C69 C70 0.6(5)
C122 C68 C69 C70 179.9(3)
C68 C69 C70 C71 -4.5(6)
C68 C69 C70 C113 -178.3(4)
C69 C70 C71 C72 5.1(5)
C113 C70 C71 C72 178.7(4)
C70 C71 C72 C67 -1.8(5)
C70 C71 C72 C73 -179.6(3)
O3 C67 C72 C71 177.5(3)
C68 C67 C72 C71 -2.3(5)
O3 C67 C72 C73 -4.7(5)
C68 C67 C72 C73 175.4(3)
C74 N3 C73 C72 -178.9(3)
Al2 N3 C73 C72 14.3(4)
C71 C72 C73 N3 -178.8(3)
C67 C72 C73 N3 3.3(5)
C73 N3 C74 C75 -68.6(4)
Al2 N3 C74 C75 99.2(3)
C73 N3 C74 C79 114.0(4)
Al2 N3 C74 C79 -78.2(3)
C79 C74 C75 C76 3.1(6)
N3 C74 C75 C76 -174.1(3)
C74 C75 C76 C77 1.3(6)
C75 C76 C77 C78 -3.2(6)
C76 C77 C78 C79 0.8(6)
C76 C77 C78 C111 -179.0(4)
C75 C74 C79 C78 -5.6(5)
N3 C74 C79 C78 171.8(3)
C75 C74 C79 C80 169.0(3)
N3 C74 C79 C80 -13.6(5)
C77 C78 C79 C74 3.5(6)
C111 C78 C79 C74 -176.7(4)
C77 C78 C79 C80 -170.7(4)
C111 C78 C79 C80 9.1(6)
C74 C79 C80 C85 65.4(5)
C78 C79 C80 C85 -120.2(4)
C74 C79 C80 C81 -104.0(4)
C78 C79 C80 C81 70.3(5)
C85 C80 C81 C82 0.4(6)
C79 C80 C81 C82 170.2(4)
C85 C80 C81 C112 -175.6(4)
C79 C80 C81 C112 -5.9(6)
C80 C81 C82 C83 -1.5(6)
C112 C81 C82 C83 174.7(4)
C81 C82 C83 C84 1.3(7)
C82 C83 C84 C85 -0.1(6)
C83 C84 C85 C80 -1.0(6)
C83 C84 C85 N4 -175.9(3)
C81 C80 C85 C84 0.8(6)
C79 C80 C85 C84 -168.8(3)
C81 C80 C85 N4 175.5(3)
C79 C80 C85 N4 5.9(5)
C86 N4 C85 C84 -72.9(4)
Al2 N4 C85 C84 94.5(3)
C86 N4 C85 C80 112.1(4)
Al2 N4 C85 C80 -80.5(4)
C85 N4 C86 C87 165.0(3)
Al2 N4 C86 C87 -1.7(5)
N4 C86 C87 C88 169.7(3)
N4 C86 C87 C92 -17.7(5)
C92 C87 C88 C89 2.3(5)
C86 C87 C88 C89 174.9(3)
C87 C88 C89 C90 -1.0(6)
C87 C88 C89 C102 -178.7(3)
C88 C89 C90 C91 -1.9(6)
C102 C89 C90 C91 176.0(4)
C89 C90 C91 C92 3.3(6)
C89 C90 C91 C93 -174.8(4)
Al2 O4 C92 C87 31.1(5)
Al2 O4 C92 C91 -151.9(3)
C88 C87 C92 O4 176.3(3)
C86 C87 C92 O4 3.9(5)
C88 C87 C92 C91 -0.8(5)
C86 C87 C92 C91 -173.2(3)
C90 C91 C92 O4 -179.0(3)
C93 C91 C92 O4 -0.8(5)
C90 C91 C92 C87 -1.9(5)
C93 C91 C92 C87 176.3(3)
C90 C91 C93 C96 -122.7(4)
C92 C91 C93 C96 59.2(4)
C90 C91 C93 C94 113.4(4)
C92 C91 C93 C94 -64.8(4)
C90 C91 C93 C95 -3.9(5)
C92 C91 C93 C95 178.0(3)
C91 C93 C96 C101 51.2(5)
C94 C93 C96 C101 172.2(3)
C95 C93 C96 C101 -71.0(4)
C91 C93 C96 C97 -133.2(4)
C94 C93 C96 C97 -12.2(5)
C95 C93 C96 C97 104.6(4)
C101 C96 C97 C98 -0.3(6)
C93 C96 C97 C98 -176.0(4)
C96 C97 C98 C99 1.0(7)
C97 C98 C99 C100 -1.6(8)
C98 C99 C100 C101 1.3(7)
C97 C96 C101 C100 0.0(6)
C93 C96 C101 C100 175.9(4)
C99 C100 C101 C96 -0.5(7)
C88 C89 C102 C103 -0.9(6)
C90 C89 C102 C103 -178.6(4)
C88 C89 C102 C105 -121.4(4)
C90 C89 C102 C105 60.9(5)
C88 C89 C102 C104 116.8(5)
C90 C89 C102 C104 -60.8(5)
C103 C102 C105 C106 118.6(5)
C89 C102 C105 C106 -117.8(5)
C104 C102 C105 C106 1.2(6)
C103 C102 C105 C110 -60.6(5)
C89 C102 C105 C110 63.0(5)
C104 C102 C105 C110 -178.0(4)
C110 C105 C106 C107 -0.2(7)
C102 C105 C106 C107 -179.4(5)
C105 C106 C107 C108 1.2(9)
C106 C107 C108 C109 -0.7(9)
C107 C108 C109 C110 -0.8(8)
C108 C109 C110 C105 1.8(8)
C106 C105 C110 C109 -1.2(7)
C102 C105 C110 C109 178.0(4)
C71 C70 C113 C121 154.6(4)
C69 C70 C113 C121 -32.0(6)
C71 C70 C113 C114 35.1(6)
C69 C70 C113 C114 -151.5(4)
C71 C70 C113 C120 -86.9(5)
C69 C70 C113 C120 86.4(5)
C121 C113 C114 C115 108.6(5)
C70 C113 C114 C115 -129.2(4)
C120 C113 C114 C115 -9.5(6)
C121 C113 C114 C119 -68.3(5)
C70 C113 C114 C119 53.9(5)
C120 C113 C114 C119 173.6(4)
C119 C114 C115 C116 -1.1(6)
C113 C114 C115 C116 -178.1(4)
C114 C115 C116 C117 0.7(7)
C115 C116 C117 C118 -0.5(7)
C116 C117 C118 C119 0.8(7)
C117 C118 C119 C114 -1.3(6)
C115 C114 C119 C118 1.5(6)
C113 C114 C119 C118 178.5(4)
C69 C68 C122 C123 116.2(4)
C67 C68 C122 C123 -64.5(4)
C69 C68 C122 C125 -118.3(4)
C67 C68 C122 C125 61.0(4)
C69 C68 C122 C124 -2.4(5)
C67 C68 C122 C124 176.9(3)
C123 C122 C125 C130 174.2(3)
C68 C122 C125 C130 51.3(4)
C124 C122 C125 C130 -67.7(4)
C123 C122 C125 C126 -8.8(5)
C68 C122 C125 C126 -131.7(3)
C124 C122 C125 C126 109.3(4)
C130 C125 C126 C127 1.2(6)
C122 C125 C126 C127 -175.8(4)
C125 C126 C127 C128 -0.9(7)
C126 C127 C128 C129 0.4(7)
C127 C128 C129 C130 -0.3(7)
C128 C129 C130 C125 0.7(6)
C126 C125 C130 C129 -1.1(6)
C122 C125 C130 C129 176.0(3)
